data_4308761
loop_
_publ_author_name
'Yong-Yue Lin'
'Siu-Wai Lai'
'Chi-Ming Che'
'Wen-Fu Fu'
'Zhong-Yuan Zhou'
'Nianyong Zhu'

_publ_section_title
;
Structural Variations and Spectroscopic Properties of Luminescent Mono- and
Multinuclear Silver(I) and Copper(I) Complexes Bearing Phosphine and
Cyanide Ligands
;
_journal_name_full 'Inorganic Chemistry'
_journal_page_first 1511
_journal_page_last 1524
_journal_paper_doi 10.1021/ic048876k
_journal_volume 44
_journal_year 2005
_chemical_formula_sum 'C38 H66 Ag2 N2 P2'
_chemical_formula_weight 828.61
_chemical_name_systematic
; 
 ? 
;
_space_group_IT_number 14
_symmetry_cell_setting monoclinic
_symmetry_space_group_name_Hall '-P 2yn'
_symmetry_space_group_name_H-M 'P 1 21/n 1'
_atom_sites_solution_hydrogens geom
_atom_sites_solution_primary direct
_atom_sites_solution_secondary difmap
_audit_creation_method SHELXL-97
_cell_angle_alpha 90.00
_cell_angle_beta 107.169(7)
_cell_angle_gamma 90.00
_cell_formula_units_Z 4
_cell_length_a 10.291(3)
_cell_length_b 29.554(8)
_cell_length_c 13.731(4)
_cell_measurement_reflns_used 4306
_cell_measurement_temperature 294(2)
_cell_measurement_theta_max 27.5
_cell_measurement_theta_min 1
_cell_volume 3990(2)
_computing_cell_refinement 'Bruker SMART'
_computing_data_collection 'Bruker SMART'
_computing_data_reduction 'Bruker SHELXTL'
_computing_molecular_graphics 'Bruker SHELXTL'
_computing_publication_material 'Bruker SHELXTL'
_computing_structure_refinement 'SHELXL-97 (Sheldrick, 1997)'
_computing_structure_solution 'SHELXS-97 (Sheldrick, 1990)'
_diffrn_ambient_temperature 294(2)
_diffrn_measured_fraction_theta_full 0.996
_diffrn_measured_fraction_theta_max 0.996
_diffrn_measurement_device_type 'CCD Area Detector'
_diffrn_measurement_method 'phi and omega scans'
_diffrn_radiation_monochromator graphite
_diffrn_radiation_source 'fine-focus sealed tube'
_diffrn_radiation_type MoK\a
_diffrn_radiation_wavelength 0.71073
_diffrn_reflns_av_R_equivalents 0.1077
_diffrn_reflns_av_sigmaI/netI 0.2282
_diffrn_reflns_limit_h_max 13
_diffrn_reflns_limit_h_min -12
_diffrn_reflns_limit_k_max 38
_diffrn_reflns_limit_k_min -32
_diffrn_reflns_limit_l_max 14
_diffrn_reflns_limit_l_min -17
_diffrn_reflns_number 25747
_diffrn_reflns_theta_full 27.57
_diffrn_reflns_theta_max 27.57
_diffrn_reflns_theta_min 2.08
_exptl_absorpt_coefficient_mu 1.088
_exptl_absorpt_correction_T_max 0.8805
_exptl_absorpt_correction_T_min 0.8117
_exptl_absorpt_correction_type 'multi scans'
_exptl_absorpt_process_details 'SADABS; Sheldrick 1996'
_exptl_crystal_colour colorless
_exptl_crystal_density_diffrn 1.379
_exptl_crystal_density_method 'not measured'
_exptl_crystal_description PRISM
_exptl_crystal_F_000 1728
_exptl_crystal_size_max 0.20
_exptl_crystal_size_mid 0.14
_exptl_crystal_size_min 0.12
_refine_diff_density_max 0.550
_refine_diff_density_min -0.757
_refine_diff_density_rms 0.087
_refine_ls_extinction_method none
_refine_ls_goodness_of_fit_ref 0.968
_refine_ls_hydrogen_treatment mixed
_refine_ls_matrix_type full
_refine_ls_number_parameters 397
_refine_ls_number_reflns 9198
_refine_ls_number_restraints 0
_refine_ls_restrained_S_all 0.968
_refine_ls_R_factor_all 0.1772
_refine_ls_R_factor_gt 0.0469
_refine_ls_shift/su_max 0.004
_refine_ls_shift/su_mean 0.001
_refine_ls_structure_factor_coef Fsqd
_refine_ls_weighting_details 'calc w=1/[\s^2^(Fo^2^)+(0.0050P)^2^+0.0000P] where P=(Fo^2^+2Fc^2^)/3'
_refine_ls_weighting_scheme calc
_refine_ls_wR_factor_gt 0.0644
_refine_ls_wR_factor_ref 0.0768
_reflns_number_gt 2876
_reflns_number_total 9198
_reflns_threshold_expression >2sigma(I)
_cod_data_source_file ic048876ksi20040816_075836_2.cif
_cod_data_source_block chep53_Cpd2
_cod_depositor_comments
;
The following automatic conversions were performed:
'_symmetry_cell_setting' value 'Monoclinic' changed to 'monoclinic'
according to '/home/saulius/struct/CIF-dictionaries/cif_core.dic'
dictionary named 'cif_core.dic' version 2.4.1 from 2010-06-29.

Automatic conversion script
Id: cif_fix_enum 1527 2010-12-29 10:47:43Z saulius 
;
_cod_original_cell_volume 3990.3(19)
_cod_database_code 4308761

loop_
_symmetry_equiv_pos_as_xyz
'x, y, z'
'-x+1/2, y+1/2, -z+1/2'
'-x, -y, -z'
'x-1/2, -y-1/2, z-1/2'

loop_
_atom_site_label
_atom_site_type_symbol
_atom_site_fract_x
_atom_site_fract_y
_atom_site_fract_z
_atom_site_U_iso_or_equiv
_atom_site_adp_type
_atom_site_occupancy
_atom_site_symmetry_multiplicity
_atom_site_calc_flag
_atom_site_refinement_flags
_atom_site_disorder_assembly
_atom_site_disorder_group
Ag1 Ag 1.63845(2) -0.149368(7) 1.277967(15) 0.06148(8) Uani 1 1 d . . .
Ag2 Ag 1.96770(2) -0.248978(8) 1.076301(15) 0.05923(7) Uani 1 1 d . . .
P1 P 1.79370(6) -0.09416(2) 1.38166(5) 0.0380(2) Uani 1 1 d . . .
P2 P 1.43475(7) -0.16975(2) 1.14432(5) 0.0429(2) Uani 1 1 d . . .
N1 N 1.8064(2) -0.19150(8) 1.19719(15) 0.0826(9) Uani 1 1 d . . .
N2 N 2.1379(2) -0.30159(7) 0.95020(15) 0.0713(9) Uani 1 1 d . . .
C1 C 1.7764(2) -0.08656(8) 1.50935(15) 0.0406(8) Uani 1 1 d . . .
H1A H 1.8147 -0.1141 1.5467 0.049 Uiso 1 1 calc R . .
C2 C 1.6278(2) -0.08562(9) 1.50975(15) 0.0578(10) Uani 1 1 d . . .
H2A H 1.5854 -0.0579 1.4779 0.069 Uiso 1 1 calc R . .
H2B H 1.5795 -0.1109 1.4700 0.069 Uiso 1 1 calc R . .
C3 C 1.6163(2) -0.08843(9) 1.61790(16) 0.0695(11) Uani 1 1 d . . .
H3A H 1.5212 -0.0873 1.6155 0.083 Uiso 1 1 calc R . .
H3B H 1.6533 -0.1170 1.6483 0.083 Uiso 1 1 calc R . .
C4 C 1.6916(3) -0.05015(9) 1.68275(18) 0.0858(12) Uani 1 1 d . . .
H4A H 1.6879 -0.0538 1.7521 0.103 Uiso 1 1 calc R . .
H4B H 1.6484 -0.0217 1.6567 0.103 Uiso 1 1 calc R . .
C5 C 1.8382(3) -0.04935(10) 1.68228(17) 0.0871(12) Uani 1 1 d . . .
H5A H 1.8843 -0.0761 1.7170 0.105 Uiso 1 1 calc R . .
H5B H 1.8829 -0.0230 1.7195 0.105 Uiso 1 1 calc R . .
C6 C 1.8507(2) -0.04801(8) 1.57417(16) 0.0675(10) Uani 1 1 d . . .
H6A H 1.8143 -0.0196 1.5424 0.081 Uiso 1 1 calc R . .
H6B H 1.9461 -0.0493 1.5775 0.081 Uiso 1 1 calc R . .
C7 C 1.7872(2) -0.03897(7) 1.32014(15) 0.0439(9) Uani 1 1 d . . .
H7A H 1.8643 -0.0210 1.3609 0.053 Uiso 1 1 calc R . .
C8 C 1.6580(2) -0.01264(8) 1.31301(18) 0.0682(10) Uani 1 1 d . . .
H8A H 1.6541 -0.0061 1.3813 0.082 Uiso 1 1 calc R . .
H8B H 1.5801 -0.0313 1.2798 0.082 Uiso 1 1 calc R . .
C9 C 1.6481(3) 0.03186(9) 1.25414(18) 0.0876(12) Uani 1 1 d . . .
H9A H 1.5615 0.0462 1.2485 0.105 Uiso 1 1 calc R . .
H9B H 1.7198 0.0522 1.2911 0.105 Uiso 1 1 calc R . .
C10 C 1.6609(3) 0.02366(10) 1.14992(18) 0.0998(13) Uani 1 1 d . . .
H10A H 1.5837 0.0060 1.1105 0.120 Uiso 1 1 calc R . .
H10B H 1.6598 0.0524 1.1156 0.120 Uiso 1 1 calc R . .
C11 C 1.7874(3) -0.00060(9) 1.15477(18) 0.0928(12) Uani 1 1 d . . .
H11A H 1.8643 0.0189 1.1859 0.111 Uiso 1 1 calc R . .
H11B H 1.7891 -0.0074 1.0860 0.111 Uiso 1 1 calc R . .
C12 C 1.8029(2) -0.04427(8) 1.21487(15) 0.0670(10) Uani 1 1 d . . .
H12A H 1.7355 -0.0657 1.1769 0.080 Uiso 1 1 calc R . .
H12B H 1.8919 -0.0569 1.2211 0.080 Uiso 1 1 calc R . .
C13 C 1.9683(2) -0.11369(7) 1.39912(16) 0.0415(9) Uani 1 1 d . . .
H13A H 1.9709 -0.1213 1.3303 0.050 Uiso 1 1 calc R . .
C14 C 2.0857(2) -0.08172(8) 1.4392(2) 0.0733(11) Uani 1 1 d . . .
H14A H 2.0907 -0.0731 1.5083 0.088 Uiso 1 1 calc R . .
H14B H 2.0697 -0.0545 1.3978 0.088 Uiso 1 1 calc R . .
C15 C 2.2205(2) -0.10242(9) 1.4385(2) 0.0845(12) Uani 1 1 d . . .
H15A H 2.2193 -0.1077 1.3685 0.101 Uiso 1 1 calc R . .
H15B H 2.2931 -0.0812 1.4683 0.101 Uiso 1 1 calc R . .
C16 C 2.2494(3) -0.14627(9) 1.49641(19) 0.0818(12) Uani 1 1 d . . .
H16A H 2.2629 -0.1406 1.5683 0.098 Uiso 1 1 calc R . .
H16B H 2.3321 -0.1595 1.4889 0.098 Uiso 1 1 calc R . .
C17 C 2.1327(3) -0.17883(9) 1.4571(2) 0.0828(12) Uani 1 1 d . . .
H17A H 2.1497 -0.2059 1.4990 0.099 Uiso 1 1 calc R . .
H17B H 2.1278 -0.1877 1.3881 0.099 Uiso 1 1 calc R . .
C18 C 1.9968(2) -0.15849(8) 1.45753(17) 0.0570(10) Uani 1 1 d . . .
H18A H 1.9971 -0.1534 1.5274 0.068 Uiso 1 1 calc R . .
H18B H 1.9245 -0.1798 1.4268 0.068 Uiso 1 1 calc R . .
C19 C 1.2872(2) -0.13182(7) 1.12915(18) 0.0556(10) Uani 1 1 d . . .
H19A H 1.2701 -0.1348 1.1954 0.067 Uiso 1 1 calc R . .
C20 C 1.1518(2) -0.14404(8) 1.05662(18) 0.0665(10) Uani 1 1 d . . .
H20A H 1.1587 -0.1437 0.9877 0.080 Uiso 1 1 calc R . .
H20B H 1.1287 -0.1746 1.0712 0.080 Uiso 1 1 calc R . .
C21 C 1.0405(3) -0.11305(9) 1.0622(2) 0.1169(16) Uani 1 1 d . . .
H21A H 0.9604 -0.1198 1.0059 0.140 Uiso 1 1 calc R . .
H21B H 1.0182 -0.1192 1.1249 0.140 Uiso 1 1 calc R . .
C22 C 1.0715(3) -0.06488(10) 1.0591(2) 0.1085(14) Uani 1 1 d . . .
H22A H 1.0003 -0.0475 1.0747 0.130 Uiso 1 1 calc R . .
H22B H 1.0717 -0.0570 0.9906 0.130 Uiso 1 1 calc R . .
C23 C 1.2036(3) -0.05217(9) 1.1311(2) 0.0932(13) Uani 1 1 d . . .
H23A H 1.1956 -0.0524 1.1998 0.112 Uiso 1 1 calc R . .
H23B H 1.2257 -0.0215 1.1162 0.112 Uiso 1 1 calc R . .
C24 C 1.3193(3) -0.08344(9) 1.1269(2) 0.1051(14) Uani 1 1 d . . .
H24A H 1.3433 -0.0772 1.0651 0.126 Uiso 1 1 calc R . .
H24B H 1.3981 -0.0767 1.1843 0.126 Uiso 1 1 calc R . .
C25 C 1.3757(2) -0.22579(7) 1.16652(15) 0.0405(9) Uani 1 1 d . . .
H25A H 1.3031 -0.2350 1.1058 0.049 Uiso 1 1 calc R . .
C26 C 1.4904(2) -0.26076(7) 1.18627(16) 0.0534(9) Uani 1 1 d . . .
H26A H 1.5205 -0.2632 1.1259 0.064 Uiso 1 1 calc R . .
H26B H 1.5668 -0.2501 1.2416 0.064 Uiso 1 1 calc R . .
C27 C 1.4493(3) -0.30709(8) 1.21317(16) 0.0636(10) Uani 1 1 d . . .
H27A H 1.5266 -0.3274 1.2259 0.076 Uiso 1 1 calc R . .
H27B H 1.3776 -0.3190 1.1561 0.076 Uiso 1 1 calc R . .
C28 C 1.3995(3) -0.30521(9) 1.30737(16) 0.0695(11) Uani 1 1 d . . .
H28A H 1.3694 -0.3350 1.3212 0.083 Uiso 1 1 calc R . .
H28B H 1.4730 -0.2958 1.3661 0.083 Uiso 1 1 calc R . .
C29 C 1.2829(3) -0.27194(8) 1.28874(17) 0.0708(11) Uani 1 1 d . . .
H29A H 1.2553 -0.2695 1.3502 0.085 Uiso 1 1 calc R . .
H29B H 1.2061 -0.2837 1.2352 0.085 Uiso 1 1 calc R . .
C30 C 1.3179(2) -0.22478(8) 1.25819(15) 0.0525(10) Uani 1 1 d . . .
H30A H 1.3842 -0.2109 1.3159 0.063 Uiso 1 1 calc R . .
H30B H 1.2367 -0.2062 1.2411 0.063 Uiso 1 1 calc R . .
C31 C 1.4732(2) -0.17590(8) 1.02285(15) 0.0524(9) Uani 1 1 d . . .
H31A H 1.5405 -0.2003 1.0356 0.063 Uiso 1 1 calc R . .
C32 C 1.5471(3) -0.13580(9) 0.99643(17) 0.0830(12) Uani 1 1 d . . .
H32A H 1.6273 -0.1297 1.0532 0.100 Uiso 1 1 calc R . .
H32B H 1.4885 -0.1095 0.9872 0.100 Uiso 1 1 calc R . .
C33 C 1.5904(3) -0.14263(9) 0.90044(16) 0.0901(11) Uani 1 1 d . . .
H33A H 1.6229 -0.1140 0.8819 0.108 Uiso 1 1 calc R . .
H33B H 1.6656 -0.1639 0.9153 0.108 Uiso 1 1 calc R . .
C34 C 1.4809(3) -0.15957(10) 0.81287(17) 0.0963(13) Uani 1 1 d . . .
H34A H 1.5190 -0.1675 0.7584 0.116 Uiso 1 1 calc R . .
H34B H 1.4151 -0.1356 0.7881 0.116 Uiso 1 1 calc R . .
C35 C 1.4098(3) -0.19984(10) 0.83816(17) 0.0928(13) Uani 1 1 d . . .
H35A H 1.4715 -0.2255 0.8510 0.111 Uiso 1 1 calc R . .
H35B H 1.3327 -0.2072 0.7800 0.111 Uiso 1 1 calc R . .
C36 C 1.3600(3) -0.19221(9) 0.93101(15) 0.0714(11) Uani 1 1 d . . .
H36A H 1.2874 -0.1700 0.9144 0.086 Uiso 1 1 calc R . .
H36B H 1.3231 -0.2203 0.9482 0.086 Uiso 1 1 calc R . .
C37 C 1.8632(3) -0.21113(10) 1.15355(17) 0.0671(11) Uani 1 1 d . . .
C38 C 2.0786(3) -0.28405(9) 0.99879(18) 0.0639(11) Uani 1 1 d . . .

loop_
_atom_site_aniso_label
_atom_site_aniso_U_11
_atom_site_aniso_U_22
_atom_site_aniso_U_33
_atom_site_aniso_U_23
_atom_site_aniso_U_13
_atom_site_aniso_U_12
Ag1 0.05261(13) 0.05549(14) 0.07004(13) -0.01426(14) 0.00839(11) -0.00962(13)
Ag2 0.05561(13) 0.05875(14) 0.06309(12) -0.00674(14) 0.01716(10) -0.00074(13)
P1 0.0353(4) 0.0336(4) 0.0466(4) -0.0019(4) 0.0143(3) -0.0030(3)
P2 0.0456(4) 0.0406(5) 0.0429(4) -0.0048(4) 0.0135(3) -0.0054(4)
N1 0.0798(17) 0.0925(19) 0.0796(15) -0.0272(15) 0.0301(13) 0.0007(15)
N2 0.0642(16) 0.0653(17) 0.0807(15) -0.0114(14) 0.0157(13) 0.0036(13)
C1 0.0358(14) 0.0386(16) 0.0509(14) -0.0093(13) 0.0181(12) -0.0047(13)
C2 0.0414(16) 0.075(2) 0.0653(15) -0.0118(16) 0.0280(13) -0.0110(15)
C3 0.0576(18) 0.084(2) 0.0765(17) -0.0121(17) 0.0349(14) -0.0096(17)
C4 0.086(2) 0.114(3) 0.0710(17) -0.0414(18) 0.0445(15) -0.022(2)
C5 0.082(2) 0.108(3) 0.0735(18) -0.0420(18) 0.0262(17) -0.018(2)
C6 0.0715(19) 0.075(2) 0.0660(16) -0.0250(16) 0.0360(14) -0.0240(17)
C7 0.0385(15) 0.0407(16) 0.0562(15) 0.0047(13) 0.0197(12) 0.0037(13)
C8 0.0698(18) 0.0563(19) 0.0875(18) 0.0073(16) 0.0370(15) 0.0205(16)
C9 0.096(2) 0.066(2) 0.115(2) 0.0378(18) 0.0524(17) 0.0430(17)
C10 0.103(2) 0.116(3) 0.0918(19) 0.0645(19) 0.0459(17) 0.0656(19)
C11 0.107(2) 0.098(2) 0.0943(18) 0.0652(17) 0.0617(16) 0.0441(19)
C12 0.093(2) 0.064(2) 0.0583(15) 0.0154(15) 0.0440(15) 0.0218(17)
C13 0.0338(15) 0.0488(17) 0.0411(14) 0.0007(13) 0.0095(12) -0.0036(13)
C14 0.0379(18) 0.053(2) 0.117(2) -0.0079(19) 0.0047(17) 0.0002(15)
C15 0.0363(18) 0.083(2) 0.132(2) 0.001(2) 0.0213(17) 0.0027(17)
C16 0.0403(18) 0.093(2) 0.106(2) 0.021(2) 0.0126(16) 0.0173(19)
C17 0.078(2) 0.059(2) 0.121(2) 0.0301(18) 0.0442(17) 0.0302(17)
C18 0.0517(17) 0.0455(18) 0.0787(17) 0.0129(15) 0.0267(14) 0.0104(14)
C19 0.0645(19) 0.0259(16) 0.0704(17) -0.0053(14) 0.0104(15) -0.0076(14)
C20 0.0445(17) 0.060(2) 0.0884(19) -0.0119(18) 0.0091(15) 0.0091(16)
C21 0.078(3) 0.084(3) 0.171(3) 0.024(2) 0.009(2) 0.015(2)
C22 0.091(2) 0.113(3) 0.137(2) 0.012(2) 0.0585(19) 0.039(2)
C23 0.102(2) 0.061(2) 0.119(2) -0.0317(19) 0.0373(19) 0.0183(19)
C24 0.083(2) 0.063(2) 0.168(3) -0.021(2) 0.033(2) 0.0041(19)
C25 0.0399(15) 0.0414(16) 0.0377(13) -0.0095(13) 0.0074(12) -0.0101(13)
C26 0.0602(16) 0.0430(18) 0.0643(15) -0.0061(14) 0.0296(13) -0.0014(14)
C27 0.087(2) 0.0401(18) 0.0689(16) -0.0033(15) 0.0308(15) -0.0048(16)
C28 0.088(2) 0.062(2) 0.0537(16) 0.0137(16) 0.0140(16) 0.0084(18)
C29 0.077(2) 0.090(2) 0.0504(15) 0.0134(16) 0.0258(14) -0.0073(18)
C30 0.0488(17) 0.0569(19) 0.0535(15) 0.0152(14) 0.0176(13) 0.0051(14)
C31 0.0610(17) 0.0537(18) 0.0499(14) -0.0044(14) 0.0280(13) -0.0071(14)
C32 0.110(2) 0.078(2) 0.0649(17) 0.0076(18) 0.0322(17) -0.012(2)
C33 0.145(2) 0.066(2) 0.0907(17) 0.0051(17) 0.0829(16) -0.0083(19)
C34 0.129(2) 0.123(3) 0.0509(16) 0.0192(18) 0.0471(16) 0.033(2)
C35 0.121(3) 0.105(3) 0.0549(17) -0.0228(18) 0.0308(18) -0.028(2)
C36 0.090(2) 0.085(2) 0.0481(15) -0.0136(16) 0.0333(15) -0.0137(18)
C37 0.0620(19) 0.088(2) 0.0542(16) -0.0117(17) 0.0208(15) -0.0088(18)
C38 0.067(2) 0.059(2) 0.0581(17) -0.0090(16) 0.0075(16) -0.0129(17)

loop_
_atom_type_symbol
_atom_type_description
_atom_type_scat_dispersion_real
_atom_type_scat_dispersion_imag
_atom_type_scat_source
C C 0.0033 0.0016 'International Tables Vol C Tables 4.2.6.8 and 6.1.1.4'
H H 0.0000 0.0000 'International Tables Vol C Tables 4.2.6.8 and 6.1.1.4'
N N 0.0061 0.0033 'International Tables Vol C Tables 4.2.6.8 and 6.1.1.4'
P P 0.1023 0.0942 'International Tables Vol C Tables 4.2.6.8 and 6.1.1.4'
Ag Ag -0.8971 1.1015 'International Tables Vol C Tables 4.2.6.8 and 6.1.1.4'

loop_
_geom_angle_atom_site_label_1
_geom_angle_atom_site_label_2
_geom_angle_atom_site_label_3
_geom_angle
_geom_angle_site_symmetry_1
_geom_angle_site_symmetry_3
_geom_angle_publ_flag
P2 Ag1 P1 152.21(2) . . ?
P2 Ag1 N1 95.31(5) . . ?
P1 Ag1 N1 99.50(5) . . ?
C37 Ag2 C38 177.05(11) . . ?
C1 P1 C7 109.44(11) . . ?
C1 P1 C13 106.41(10) . . ?
C7 P1 C13 103.98(11) . . ?
C1 P1 Ag1 114.29(8) . . ?
C7 P1 Ag1 113.60(7) . . ?
C13 P1 Ag1 108.35(7) . . ?
C25 P2 C31 103.56(11) . . ?
C25 P2 C19 105.49(11) . . ?
C31 P2 C19 110.38(11) . . ?
C25 P2 Ag1 110.89(7) . . ?
C31 P2 Ag1 110.08(8) . . ?
C19 P2 Ag1 115.68(8) . . ?
C37 N1 Ag1 171.06(19) . . ?
C6 C1 C2 108.52(19) . . ?
C6 C1 P1 118.87(17) . . ?
C2 C1 P1 112.70(13) . . ?
C6 C1 H1A 105.2 . . ?
C2 C1 H1A 105.2 . . ?
P1 C1 H1A 105.2 . . ?
C3 C2 C1 111.53(17) . . ?
C3 C2 H2A 109.3 . . ?
C1 C2 H2A 109.3 . . ?
C3 C2 H2B 109.3 . . ?
C1 C2 H2B 109.3 . . ?
H2A C2 H2B 108.0 . . ?
C4 C3 C2 111.1(2) . . ?
C4 C3 H3A 109.4 . . ?
C2 C3 H3A 109.4 . . ?
C4 C3 H3B 109.4 . . ?
C2 C3 H3B 109.4 . . ?
H3A C3 H3B 108.0 . . ?
C3 C4 C5 110.5(2) . . ?
C3 C4 H4A 109.6 . . ?
C5 C4 H4A 109.6 . . ?
C3 C4 H4B 109.6 . . ?
C5 C4 H4B 109.6 . . ?
H4A C4 H4B 108.1 . . ?
C4 C5 C6 112.02(19) . . ?
C4 C5 H5A 109.2 . . ?
C6 C5 H5A 109.2 . . ?
C4 C5 H5B 109.2 . . ?
C6 C5 H5B 109.2 . . ?
H5A C5 H5B 107.9 . . ?
C1 C6 C5 112.4(2) . . ?
C1 C6 H6A 109.1 . . ?
C5 C6 H6A 109.1 . . ?
C1 C6 H6B 109.1 . . ?
C5 C6 H6B 109.1 . . ?
H6A C6 H6B 107.9 . . ?
C12 C7 C8 109.29(18) . . ?
C12 C7 P1 110.49(16) . . ?
C8 C7 P1 113.47(17) . . ?
C12 C7 H7A 107.8 . . ?
C8 C7 H7A 107.8 . . ?
P1 C7 H7A 107.8 . . ?
C7 C8 C9 113.2(2) . . ?
C7 C8 H8A 108.9 . . ?
C9 C8 H8A 108.9 . . ?
C7 C8 H8B 108.9 . . ?
C9 C8 H8B 108.9 . . ?
H8A C8 H8B 107.7 . . ?
C10 C9 C8 110.8(2) . . ?
C10 C9 H9A 109.5 . . ?
C8 C9 H9A 109.5 . . ?
C10 C9 H9B 109.5 . . ?
C8 C9 H9B 109.5 . . ?
H9A C9 H9B 108.1 . . ?
C11 C10 C9 111.3(2) . . ?
C11 C10 H10A 109.4 . . ?
C9 C10 H10A 109.4 . . ?
C11 C10 H10B 109.4 . . ?
C9 C10 H10B 109.4 . . ?
H10A C10 H10B 108.0 . . ?
C10 C11 C12 112.9(2) . . ?
C10 C11 H11A 109.0 . . ?
C12 C11 H11A 109.0 . . ?
C10 C11 H11B 109.0 . . ?
C12 C11 H11B 109.0 . . ?
H11A C11 H11B 107.8 . . ?
C7 C12 C11 114.2(2) . . ?
C7 C12 H12A 108.7 . . ?
C11 C12 H12A 108.7 . . ?
C7 C12 H12B 108.7 . . ?
C11 C12 H12B 108.7 . . ?
H12A C12 H12B 107.6 . . ?
C14 C13 C18 110.07(17) . . ?
C14 C13 P1 120.01(17) . . ?
C18 C13 P1 111.66(16) . . ?
C14 C13 H13A 104.5 . . ?
C18 C13 H13A 104.5 . . ?
P1 C13 H13A 104.5 . . ?
C13 C14 C15 112.4(2) . . ?
C13 C14 H14A 109.1 . . ?
C15 C14 H14A 109.1 . . ?
C13 C14 H14B 109.1 . . ?
C15 C14 H14B 109.1 . . ?
H14A C14 H14B 107.9 . . ?
C16 C15 C14 112.5(2) . . ?
C16 C15 H15A 109.1 . . ?
C14 C15 H15A 109.1 . . ?
C16 C15 H15B 109.1 . . ?
C14 C15 H15B 109.1 . . ?
H15A C15 H15B 107.8 . . ?
C15 C16 C17 110.4(2) . . ?
C15 C16 H16A 109.6 . . ?
C17 C16 H16A 109.6 . . ?
C15 C16 H16B 109.6 . . ?
C17 C16 H16B 109.6 . . ?
H16A C16 H16B 108.1 . . ?
C16 C17 C18 112.4(2) . . ?
C16 C17 H17A 109.1 . . ?
C18 C17 H17A 109.1 . . ?
C16 C17 H17B 109.1 . . ?
C18 C17 H17B 109.1 . . ?
H17A C17 H17B 107.9 . . ?
C17 C18 C13 111.9(2) . . ?
C17 C18 H18A 109.2 . . ?
C13 C18 H18A 109.2 . . ?
C17 C18 H18B 109.2 . . ?
C13 C18 H18B 109.2 . . ?
H18A C18 H18B 107.9 . . ?
C24 C19 C20 113.0(2) . . ?
C24 C19 P2 114.24(19) . . ?
C20 C19 P2 120.05(17) . . ?
C24 C19 H19A 102.0 . . ?
C20 C19 H19A 102.0 . . ?
P2 C19 H19A 102.0 . . ?
C21 C20 C19 113.4(2) . . ?
C21 C20 H20A 108.9 . . ?
C19 C20 H20A 108.9 . . ?
C21 C20 H20B 108.9 . . ?
C19 C20 H20B 108.9 . . ?
H20A C20 H20B 107.7 . . ?
C22 C21 C20 114.8(3) . . ?
C22 C21 H21A 108.6 . . ?
C20 C21 H21A 108.6 . . ?
C22 C21 H21B 108.6 . . ?
C20 C21 H21B 108.6 . . ?
H21A C21 H21B 107.5 . . ?
C21 C22 C23 113.3(2) . . ?
C21 C22 H22A 108.9 . . ?
C23 C22 H22A 108.9 . . ?
C21 C22 H22B 108.9 . . ?
C23 C22 H22B 108.9 . . ?
H22A C22 H22B 107.7 . . ?
C22 C23 C24 113.4(2) . . ?
C22 C23 H23A 108.9 . . ?
C24 C23 H23A 108.9 . . ?
C22 C23 H23B 108.9 . . ?
C24 C23 H23B 108.9 . . ?
H23A C23 H23B 107.7 . . ?
C19 C24 C23 114.0(2) . . ?
C19 C24 H24A 108.7 . . ?
C23 C24 H24A 108.7 . . ?
C19 C24 H24B 108.7 . . ?
C23 C24 H24B 108.7 . . ?
H24A C24 H24B 107.6 . . ?
C26 C25 C30 109.33(17) . . ?
C26 C25 P2 111.47(16) . . ?
C30 C25 P2 110.30(15) . . ?
C26 C25 H25A 108.6 . . ?
C30 C25 H25A 108.6 . . ?
P2 C25 H25A 108.6 . . ?
C27 C26 C25 113.5(2) . . ?
C27 C26 H26A 108.9 . . ?
C25 C26 H26A 108.9 . . ?
C27 C26 H26B 108.9 . . ?
C25 C26 H26B 108.9 . . ?
H26A C26 H26B 107.7 . . ?
C26 C27 C28 111.2(2) . . ?
C26 C27 H27A 109.4 . . ?
C28 C27 H27A 109.4 . . ?
C26 C27 H27B 109.4 . . ?
C28 C27 H27B 109.4 . . ?
H27A C27 H27B 108.0 . . ?
C29 C28 C27 109.17(19) . . ?
C29 C28 H28A 109.8 . . ?
C27 C28 H28A 109.8 . . ?
C29 C28 H28B 109.8 . . ?
C27 C28 H28B 109.8 . . ?
H28A C28 H28B 108.3 . . ?
C28 C29 C30 113.5(2) . . ?
C28 C29 H29A 108.9 . . ?
C30 C29 H29A 108.9 . . ?
C28 C29 H29B 108.9 . . ?
C30 C29 H29B 108.9 . . ?
H29A C29 H29B 107.7 . . ?
C29 C30 C25 112.65(19) . . ?
C29 C30 H30A 109.1 . . ?
C25 C30 H30A 109.1 . . ?
C29 C30 H30B 109.1 . . ?
C25 C30 H30B 109.1 . . ?
H30A C30 H30B 107.8 . . ?
C32 C31 C36 111.52(18) . . ?
C32 C31 P2 113.60(16) . . ?
C36 C31 P2 117.87(18) . . ?
C32 C31 H31A 104.0 . . ?
C36 C31 H31A 104.0 . . ?
P2 C31 H31A 104.0 . . ?
C31 C32 C33 113.6(2) . . ?
C31 C32 H32A 108.8 . . ?
C33 C32 H32A 108.8 . . ?
C31 C32 H32B 108.8 . . ?
C33 C32 H32B 108.8 . . ?
H32A C32 H32B 107.7 . . ?
C34 C33 C32 113.8(2) . . ?
C34 C33 H33A 108.8 . . ?
C32 C33 H33A 108.8 . . ?
C34 C33 H33B 108.8 . . ?
C32 C33 H33B 108.8 . . ?
H33A C33 H33B 107.7 . . ?
C33 C34 C35 113.0(2) . . ?
C33 C34 H34A 109.0 . . ?
C35 C34 H34A 109.0 . . ?
C33 C34 H34B 109.0 . . ?
C35 C34 H34B 109.0 . . ?
H34A C34 H34B 107.8 . . ?
C34 C35 C36 112.7(2) . . ?
C34 C35 H35A 109.1 . . ?
C36 C35 H35A 109.1 . . ?
C34 C35 H35B 109.0 . . ?
C36 C35 H35B 109.1 . . ?
H35A C35 H35B 107.8 . . ?
C31 C36 C35 112.1(2) . . ?
C31 C36 H36A 109.2 . . ?
C35 C36 H36A 109.2 . . ?
C31 C36 H36B 109.2 . . ?
C35 C36 H36B 109.2 . . ?
H36A C36 H36B 107.9 . . ?
N1 C37 Ag2 178.2(3) . . ?
N2 C38 Ag2 175.4(2) . . ?

loop_
_geom_bond_atom_site_label_1
_geom_bond_atom_site_label_2
_geom_bond_distance
_geom_bond_site_symmetry_2
_geom_bond_publ_flag
Ag1 P2 2.4196(8) . ?
Ag1 P1 2.4288(8) . ?
Ag1 N1 2.627(2) . ?
Ag2 C37 2.051(3) . ?
Ag2 C38 2.056(3) . ?
P1 C1 1.828(2) . ?
P1 C7 1.829(2) . ?
P1 C13 1.835(2) . ?
P2 C25 1.820(2) . ?
P2 C31 1.833(2) . ?
P2 C19 1.849(3) . ?
N1 C37 1.115(3) . ?
N2 C38 1.152(3) . ?
C1 C6 1.508(3) . ?
C1 C2 1.531(3) . ?
C1 H1A 0.9800 . ?
C2 C3 1.527(3) . ?
C2 H2A 0.9700 . ?
C2 H2B 0.9700 . ?
C3 C4 1.505(3) . ?
C3 H3A 0.9700 . ?
C3 H3B 0.9700 . ?
C4 C5 1.511(4) . ?
C4 H4A 0.9700 . ?
C4 H4B 0.9700 . ?
C5 C6 1.528(3) . ?
C5 H5A 0.9700 . ?
C5 H5B 0.9700 . ?
C6 H6A 0.9700 . ?
C6 H6B 0.9700 . ?
C7 C12 1.509(3) . ?
C7 C8 1.519(3) . ?
C7 H7A 0.9800 . ?
C8 C9 1.531(3) . ?
C8 H8A 0.9700 . ?
C8 H8B 0.9700 . ?
C9 C10 1.495(3) . ?
C9 H9A 0.9700 . ?
C9 H9B 0.9700 . ?
C10 C11 1.471(4) . ?
C10 H10A 0.9700 . ?
C10 H10B 0.9700 . ?
C11 C12 1.515(3) . ?
C11 H11A 0.9700 . ?
C11 H11B 0.9700 . ?
C12 H12A 0.9700 . ?
C12 H12B 0.9700 . ?
C13 C14 1.504(3) . ?
C13 C18 1.531(3) . ?
C13 H13A 0.9800 . ?
C14 C15 1.519(4) . ?
C14 H14A 0.9700 . ?
C14 H14B 0.9700 . ?
C15 C16 1.504(4) . ?
C15 H15A 0.9700 . ?
C15 H15B 0.9700 . ?
C16 C17 1.509(3) . ?
C16 H16A 0.9700 . ?
C16 H16B 0.9700 . ?
C17 C18 1.524(3) . ?
C17 H17A 0.9700 . ?
C17 H17B 0.9700 . ?
C18 H18A 0.9700 . ?
C18 H18B 0.9700 . ?
C19 C24 1.470(3) . ?
C19 C20 1.499(3) . ?
C19 H19A 0.9800 . ?
C20 C21 1.486(4) . ?
C20 H20A 0.9700 . ?
C20 H20B 0.9700 . ?
C21 C22 1.462(4) . ?
C21 H21A 0.9700 . ?
C21 H21B 0.9700 . ?
C22 C23 1.474(4) . ?
C22 H22A 0.9700 . ?
C22 H22B 0.9700 . ?
C23 C24 1.522(4) . ?
C23 H23A 0.9700 . ?
C23 H23B 0.9700 . ?
C24 H24A 0.9700 . ?
C24 H24B 0.9700 . ?
C25 C26 1.531(3) . ?
C25 C30 1.543(3) . ?
C25 H25A 0.9800 . ?
C26 C27 1.511(3) . ?
C26 H26A 0.9700 . ?
C26 H26B 0.9700 . ?
C27 C28 1.527(3) . ?
C27 H27A 0.9700 . ?
C27 H27B 0.9700 . ?
C28 C29 1.513(3) . ?
C28 H28A 0.9700 . ?
C28 H28B 0.9700 . ?
C29 C30 1.529(3) . ?
C29 H29A 0.9700 . ?
C29 H29B 0.9700 . ?
C30 H30A 0.9700 . ?
C30 H30B 0.9700 . ?
C31 C32 1.509(3) . ?
C31 C36 1.521(3) . ?
C31 H31A 0.9800 . ?
C32 C33 1.524(3) . ?
C32 H32A 0.9700 . ?
C32 H32B 0.9700 . ?
C33 C34 1.472(3) . ?
C33 H33A 0.9700 . ?
C33 H33B 0.9700 . ?
C34 C35 1.491(4) . ?
C34 H34A 0.9700 . ?
C34 H34B 0.9700 . ?
C35 C36 1.525(3) . ?
C35 H35A 0.9700 . ?
C35 H35B 0.9700 . ?
C36 H36A 0.9700 . ?
C36 H36B 0.9700 . ?

loop_
_geom_torsion_atom_site_label_1
_geom_torsion_atom_site_label_2
_geom_torsion_atom_site_label_3
_geom_torsion_atom_site_label_4
_geom_torsion
_geom_torsion_site_symmetry_1
_geom_torsion_site_symmetry_2
_geom_torsion_site_symmetry_3
_geom_torsion_site_symmetry_4
_geom_torsion_publ_flag
P2 Ag1 P1 C1 101.71(9) . . . . ?
N1 Ag1 P1 C1 -137.06(9) . . . . ?
P2 Ag1 P1 C7 -24.85(11) . . . . ?
N1 Ag1 P1 C7 96.38(10) . . . . ?
P2 Ag1 P1 C13 -139.86(9) . . . . ?
N1 Ag1 P1 C13 -18.63(9) . . . . ?
P1 Ag1 P2 C25 -154.05(9) . . . . ?
N1 Ag1 P2 C25 83.84(10) . . . . ?
P1 Ag1 P2 C31 91.95(10) . . . . ?
N1 Ag1 P2 C31 -30.16(10) . . . . ?
P1 Ag1 P2 C19 -34.01(12) . . . . ?
N1 Ag1 P2 C19 -156.12(11) . . . . ?
P2 Ag1 N1 C37 -2.8(15) . . . . ?
P1 Ag1 N1 C37 -159.2(15) . . . . ?
C7 P1 C1 C6 -41.4(2) . . . . ?
C13 P1 C1 C6 70.33(19) . . . . ?
Ag1 P1 C1 C6 -170.14(15) . . . . ?
C7 P1 C1 C2 87.15(18) . . . . ?
C13 P1 C1 C2 -161.07(16) . . . . ?
Ag1 P1 C1 C2 -41.54(18) . . . . ?
C6 C1 C2 C3 -57.2(3) . . . . ?
P1 C1 C2 C3 169.01(17) . . . . ?
C1 C2 C3 C4 58.2(3) . . . . ?
C2 C3 C4 C5 -55.5(3) . . . . ?
C3 C4 C5 C6 54.0(3) . . . . ?
C2 C1 C6 C5 55.7(2) . . . . ?
P1 C1 C6 C5 -173.80(16) . . . . ?
C4 C5 C6 C1 -55.5(3) . . . . ?
C1 P1 C7 C12 179.39(15) . . . . ?
C13 P1 C7 C12 66.03(17) . . . . ?
Ag1 P1 C7 C12 -51.54(17) . . . . ?
C1 P1 C7 C8 -57.46(17) . . . . ?
C13 P1 C7 C8 -170.82(15) . . . . ?
Ag1 P1 C7 C8 71.61(16) . . . . ?
C12 C7 C8 C9 -51.7(2) . . . . ?
P1 C7 C8 C9 -175.52(15) . . . . ?
C7 C8 C9 C10 55.7(3) . . . . ?
C8 C9 C10 C11 -55.7(3) . . . . ?
C9 C10 C11 C12 54.4(3) . . . . ?
C8 C7 C12 C11 49.8(3) . . . . ?
P1 C7 C12 C11 175.34(17) . . . . ?
C10 C11 C12 C7 -52.6(3) . . . . ?
C1 P1 C13 C14 -70.7(2) . . . . ?
C7 P1 C13 C14 44.8(2) . . . . ?
Ag1 P1 C13 C14 165.92(17) . . . . ?
C1 P1 C13 C18 60.23(17) . . . . ?
C7 P1 C13 C18 175.75(15) . . . . ?
Ag1 P1 C13 C18 -63.10(16) . . . . ?
C18 C13 C14 C15 54.1(3) . . . . ?
P1 C13 C14 C15 -174.28(18) . . . . ?
C13 C14 C15 C16 -55.7(3) . . . . ?
C14 C15 C16 C17 54.3(3) . . . . ?
C15 C16 C17 C18 -54.0(3) . . . . ?
C16 C17 C18 C13 54.6(3) . . . . ?
C14 C13 C18 C17 -53.6(3) . . . . ?
P1 C13 C18 C17 170.54(16) . . . . ?
C25 P2 C19 C24 170.59(19) . . . . ?
C31 P2 C19 C24 -78.2(2) . . . . ?
Ag1 P2 C19 C24 47.6(2) . . . . ?
C25 P2 C19 C20 -50.3(2) . . . . ?
C31 P2 C19 C20 60.9(2) . . . . ?
Ag1 P2 C19 C20 -173.29(17) . . . . ?
C24 C19 C20 C21 -47.3(3) . . . . ?
P2 C19 C20 C21 173.1(2) . . . . ?
C19 C20 C21 C22 48.7(3) . . . . ?
C20 C21 C22 C23 -49.1(4) . . . . ?
C21 C22 C23 C24 47.8(4) . . . . ?
C20 C19 C24 C23 47.1(3) . . . . ?
P2 C19 C24 C23 -170.94(18) . . . . ?
C22 C23 C24 C19 -47.8(3) . . . . ?
C31 P2 C25 C26 66.99(16) . . . . ?
C19 P2 C25 C26 -177.00(15) . . . . ?
Ag1 P2 C25 C26 -51.04(16) . . . . ?
C31 P2 C25 C30 -171.35(14) . . . . ?
C19 P2 C25 C30 -55.34(16) . . . . ?
Ag1 P2 C25 C30 70.61(15) . . . . ?
C30 C25 C26 C27 53.3(2) . . . . ?
P2 C25 C26 C27 175.55(14) . . . . ?
C25 C26 C27 C28 -58.0(2) . . . . ?
C26 C27 C28 C29 56.6(3) . . . . ?
C27 C28 C29 C30 -55.1(2) . . . . ?
C28 C29 C30 C25 53.3(2) . . . . ?
C26 C25 C30 C29 -50.0(2) . . . . ?
P2 C25 C30 C29 -172.94(14) . . . . ?
C25 P2 C31 C32 -170.08(17) . . . . ?
C19 P2 C31 C32 77.42(19) . . . . ?
Ag1 P2 C31 C32 -51.48(18) . . . . ?
C25 P2 C31 C36 56.8(2) . . . . ?
C19 P2 C31 C36 -55.7(2) . . . . ?
Ag1 P2 C31 C36 175.38(16) . . . . ?
C36 C31 C32 C33 -49.1(3) . . . . ?
P2 C31 C32 C33 174.80(16) . . . . ?
C31 C32 C33 C34 48.9(3) . . . . ?
C32 C33 C34 C35 -49.9(3) . . . . ?
C33 C34 C35 C36 52.3(3) . . . . ?
C32 C31 C36 C35 51.2(3) . . . . ?
P2 C31 C36 C35 -174.77(18) . . . . ?
C34 C35 C36 C31 -53.1(3) . . . . ?
Ag1 N1 C37 Ag2 -95(7) . . . . ?
C38 Ag2 C37 N1 -137(7) . . . . ?
C37 Ag2 C38 N2 -60(4) . . . . ?
